data_4116018
loop_
_publ_author_name
'Larissa Alexandrova'
'Oleg G. D'yachenko'
'Grigory M. Kazankov'
'Vladimir A. Polyakov'
'Pavel V. Samuleev'
'Enrique Sansores'
'Alexander D. Ryabov'

_publ_contact_author
;
        Alexander D. Ryabov
        Department of Chemistry
        Moscow State University
        Leninskie Gory
        119899 Moscow
        Russia
;
_publ_contact_author_email ryabov@enz.chem.msu.ru
_publ_contact_author_fax '7 095 939-5417'
_publ_contact_author_phone '7 095 939-3430'
_publ_section_title
;
 Mechanism of Biologically Relevant Deoxygenation of Dimethyl Sulfoxide
 Coupled with Pt(II) to Pt(IV) Oxidation of Orthoplatinated Oximes.
 Synthetic, Kinetic, Electrochemical, X-ray Structural, and Density
 Functional Study
;
_journal_name_full 'Journal of the American Chemical Society'
_journal_page_first 5189
_journal_page_last 5200
_journal_paper_doi 10.1021/ja994342k
_journal_volume 122
_journal_year 2000
_chemical_formula_moiety '[Pt Cl3 (C6H4C(CH3)NOH) (S(CH3)2] '
_chemical_formula_sum 'C10 H14 Cl3 N O Pt S'
_chemical_formula_weight 497.726
_chemical_name_common
;
fac-trichloro{1C,N-(1'-ethanone, 1'-phenylato, oxime)}
(S-methylthiomethane)platinum(IV)
;
_chemical_name_systematic
; 
 ? 
;
_space_group_IT_number 2
_symmetry_cell_setting triclinic
_symmetry_space_group_name_Hall '-P 1'
_symmetry_space_group_name_H-M 'P -1'
_atom_sites_solution_hydrogens none
_atom_sites_solution_primary direct
_atom_sites_solution_secondary difmap
_audit_creation_method 'manual editing of form.cif'
_cell_angle_alpha 93.870(10)
_cell_angle_beta 98.780(10)
_cell_angle_gamma 105.750(10)
_cell_formula_units_Z 2
_cell_length_a 7.1808(7)
_cell_length_b 8.3170(10)
_cell_length_c 12.725(2)
_cell_measurement_reflns_used 24
_cell_measurement_temperature 293(2)
_cell_measurement_theta_max 19
_cell_measurement_theta_min 17
_cell_volume 718.11(17)
_computing_cell_refinement 'CAD4 (Enraf-Nonius)'
_computing_data_collection 'CAD4 (Enraf-Nonius)'
_computing_data_reduction CAD4-SDP
_computing_molecular_graphics ORTEP3
_computing_publication_material CAD4-SDP
_computing_structure_refinement CAD4-SDP
_computing_structure_solution CAD4-SDP
_diffrn_ambient_temperature 293(2)
_diffrn_measured_fraction_theta_full 0.857
_diffrn_measured_fraction_theta_max 0.857
_diffrn_measurement_device_type 'Enraf-Nonius CAD4'
_diffrn_measurement_method \w--2\q
_diffrn_radiation_monochromator graphite
_diffrn_radiation_source 'fine-focus sealed tube'
_diffrn_radiation_type MoK\a
_diffrn_radiation_wavelength 0.71069
_diffrn_reflns_av_R_equivalents 0.0292
_diffrn_reflns_av_sigmaI/netI 0.0398
_diffrn_reflns_limit_h_max 10
_diffrn_reflns_limit_h_min 0
_diffrn_reflns_limit_k_max 11
_diffrn_reflns_limit_k_min -11
_diffrn_reflns_limit_l_max 17
_diffrn_reflns_limit_l_min -17
_diffrn_reflns_number 3842
_diffrn_reflns_theta_full 29.95
_diffrn_reflns_theta_max 29.95
_diffrn_reflns_theta_min 2.56
_diffrn_standards_decay_% 0
_diffrn_standards_interval_time 120
_diffrn_standards_number 1
_exptl_absorpt_coefficient_mu 10.554
_exptl_absorpt_correction_T_max 1.2241
_exptl_absorpt_correction_T_min 0.6956
_exptl_absorpt_correction_type psi-scan
_exptl_crystal_colour yellow
_exptl_crystal_density_diffrn 2.301
_exptl_crystal_description bar
_exptl_crystal_F_000 497.74
_exptl_crystal_size_max 0.20
_exptl_crystal_size_mid 0.08
_exptl_crystal_size_min 0.06
_refine_diff_density_max 1.70
_refine_diff_density_min -2.16
_refine_diff_density_rms 0.191
_refine_ls_extinction_method none
_refine_ls_goodness_of_fit_ref 0.963
_refine_ls_hydrogen_treatment undef
_refine_ls_matrix_type full
_refine_ls_number_parameters 155
_refine_ls_number_reflns 3733
_refine_ls_number_restraints 0
_refine_ls_restrained_S_all 0.963
_refine_ls_R_factor_all 0.0371
_refine_ls_R_factor_gt 0.0355
_refine_ls_shift/su_max 0.000
_refine_ls_shift/su_mean 0.000
_refine_ls_structure_factor_coef Fsqd
_refine_ls_weighting_details 'calc w=1/[s^2^(Fo^2^)] '
_refine_ls_weighting_scheme calc
_refine_ls_wR_factor_gt 0.0389
_refine_ls_wR_factor_ref 0.0389
_reflns_number_gt 3733
_reflns_number_total 3842
_reflns_threshold_expression >3sigma(I)
_cod_data_source_file ja994342k.cif
_cod_data_source_block xl
_cod_original_cell_volume 718.11(16)
_cod_database_code 4116018

loop_
_symmetry_equiv_pos_as_xyz
'x, y, z'
'-x, -y, -z'

loop_
_atom_site_label
_atom_site_type_symbol
_atom_site_fract_x
_atom_site_fract_y
_atom_site_fract_z
_atom_site_B_iso_or_equiv
_atom_site_adp_type
_atom_site_occupancy
_atom_site_symmetry_multiplicity
_atom_site_calc_flag
Pt1 Pt 0.36504(4) 0.15940(3) 0.23739(2) 2.479(4) Uani 1 1 d
Cl1 Cl 0.2732(3) 0.0812(2) 0.3965(1) 3.74(4) Uani 1 1 d
Cl2 Cl 0.1682(3) 0.3410(2) 0.2247(2) 4.20(4) Uani 1 1 d
Cl3 Cl 0.1027(4) 0.9316(3) 0.1280(2) 4.91(5) Uani 1 1 d
S1 S 0.5670(3) 0.9815(2) 0.2380(2) 3.65(4) Uani 1 1 d
O1 O 0.381(1) 0.1638(9) 0.0045(4) 5.7(2) Uani 1 1 d
N1 N 0.4696(9) 0.2418(8) 0.1064(5) 3.5(1) Uani 1 1 d
C1 C 0.5907(9) 0.3594(8) 0.3067(5) 2.8(1) Uani 1 1 d
C2 C 0.696(1) 0.4376(8) 0.2300(6) 3.2(1) Uani 1 1 d
C3 C 0.858(1) 0.5808(9) 0.2639(8) 4.5(2) Uani 1 1 d
C4 C 0.910(1) 0.642(1) 0.3729(9) 5.0(2) Uani 1 1 d
C5 C 0.803(1) 0.565(1) 0.4468(8) 4.5(2) Uani 1 1 d
C6 C 0.642(1) 0.421(1) 0.4133(6) 3.9(2) Uani 1 1 d
C7 C 0.625(1) 0.3650(9) 0.1184(6) 3.6(1) Uani 1 1 d
C8 C 0.724(1) 0.427(1) 0.0266(7) 5.8(2) Uani 1 1 d
C9 C 0.445(1) 0.789(1) 0.2875(9) 5.3(2) Uani 1 1 d
C10 C 0.771(1) 0.061(1) 0.3455(8) 4.6(2) Uani 1 1 d

loop_
_atom_site_aniso_label
_atom_site_aniso_U_11
_atom_site_aniso_U_22
_atom_site_aniso_U_33
_atom_site_aniso_U_23
_atom_site_aniso_U_13
_atom_site_aniso_U_12
Pt1 0.03064(9) 0.03136(9) 0.03242(9) 0.00451(8) 0.00587(8) 0.00894(7)
Cl1 0.0502(9) 0.0502(8) 0.0439(8) 0.0120(7) 0.0167(8) 0.0116(7)
Cl2 0.0454(8) 0.0500(8) 0.073(1) 0.0181(8) 0.0163(8) 0.0237(6)
Cl3 0.059(1) 0.049(1) 0.060(1) 0.0047(9) -0.018(1) 0.0013(9)
S1 0.0536(9) 0.0483(8) 0.0429(8) 0.0012(7) 0.0089(7) 0.0254(6)
O1 0.095(5) 0.085(4) 0.031(2) -0.000(3) 0.006(3) 0.023(4)
N1 0.054(3) 0.051(3) 0.034(2) 0.011(2) 0.015(2) 0.022(2)
C1 0.031(3) 0.030(2) 0.042(3) -0.002(2) 0.005(2) 0.008(2)
C2 0.035(3) 0.035(3) 0.059(4) 0.010(3) 0.017(3) 0.014(2)
C3 0.038(3) 0.038(3) 0.101(6) 0.019(4) 0.020(4) 0.012(3)
C4 0.039(4) 0.036(3) 0.107(7) -0.007(4) 0.001(5) 0.007(3)
C5 0.044(4) 0.045(3) 0.075(5) -0.009(4) -0.004(4) 0.016(3)
C6 0.046(4) 0.050(4) 0.050(4) -0.009(3) 0.002(3) 0.017(3)
C7 0.047(3) 0.052(3) 0.049(3) 0.021(3) 0.025(3) 0.022(3)
C8 0.083(5) 0.093(6) 0.068(4) 0.037(4) 0.052(3) 0.038(4)
C9 0.061(5) 0.033(3) 0.102(7) 0.013(4) -0.000(5) 0.012(3)
C10 0.043(4) 0.057(4) 0.068(5) 0.006(4) -0.013(4) 0.012(3)

loop_
_atom_type_symbol
_atom_type_description
_atom_type_scat_dispersion_real
_atom_type_scat_dispersion_imag
_atom_type_scat_source
C C 0.0033 0.0016 'International Tables Vol C Tables 4.2.6.8 and 6.1.1.4'
Cl Cl 0.1484 0.1585 'International Tables Vol C Tables 4.2.6.8 and 6.1.1.4'
N N 0.0061 0.0033 'International Tables Vol C Tables 4.2.6.8 and 6.1.1.4'
O O 0.0106 0.0060 'International Tables Vol C Tables 4.2.6.8 and 6.1.1.4'
Pt Pt -1.7033 8.3905 'International Tables Vol C Tables 4.2.6.8 and 6.1.1.4'
S S 0.1246 0.1234 'International Tables Vol C Tables 4.2.6.8 and 6.1.1.4'

loop_
_geom_angle_atom_site_label_1
_geom_angle_atom_site_label_2
_geom_angle_atom_site_label_3
_geom_angle
_geom_angle_site_symmetry_1
_geom_angle_site_symmetry_3
_geom_angle_publ_flag
N1 Pt1 C1 80.1(2) . . y
N1 Pt1 Cl1 174.6(2) . . y
C1 Pt1 Cl1 94.7(2) . . y
N1 Pt1 Cl2 89.5(2) . . y
C1 Pt1 Cl2 87.3(2) . . y
Cl1 Pt1 Cl2 91.64(8) . . y
N1 Pt1 S1 86.4(2) . 1_545 y
C1 Pt1 S1 92.7(2) . 1_545 y
Cl1 Pt1 S1 92.44(8) . 1_545 y
Cl2 Pt1 S1 175.90(8) . 1_545 y
N1 Pt1 Cl3 91.4(2) . 1_545 y
C1 Pt1 Cl3 171.4(2) . 1_545 y
Cl1 Pt1 Cl3 93.82(7) . 1_545 y
Cl2 Pt1 Cl3 91.60(8) . 1_545 y
S1 Pt1 Cl3 87.73(7) 1_545 1_545 y
C10 S1 C9 99.3(4) 1_565 . y
C10 S1 Pt1 108.4(3) 1_565 1_565 y
C9 S1 Pt1 108.0(4) . 1_565 y
C7 N1 O1 119.3(6) . . y
C7 N1 Pt1 119.0(5) . . y
O1 N1 Pt1 121.7(4) . . y
C6 C1 C2 121.4(6) . . y
C6 C1 Pt1 127.5(5) . . y
C2 C1 Pt1 111.1(4) . . y
C1 C2 C3 119.1(7) . . y
C1 C2 C7 117.0(5) . . y
C3 C2 C7 123.9(7) . . y
C4 C3 C2 118.9(8) . . y
C3 C4 C5 121.1(7) . . y
C4 C5 C6 120.1(8) . . y
C1 C6 C5 119.4(8) . . y
N1 C7 C2 112.7(7) . . y
N1 C7 C8 123.1(6) . . y
C2 C7 C8 124.3(6) . . y

loop_
_geom_bond_atom_site_label_1
_geom_bond_atom_site_label_2
_geom_bond_distance
_geom_bond_site_symmetry_2
_geom_bond_publ_flag
Pt1 N1 2.019(6) . y
Pt1 C1 2.017(5) . y
Pt1 Cl1 2.306(2) . y
Pt1 Cl2 2.330(2) . y
Pt1 S1 2.336(2) 1_545 y
Pt1 Cl3 2.444(2) 1_545 y
Cl3 Pt1 2.444(2) 1_565 n
S1 C10 1.788(8) 1_565 y
S1 C9 1.807(9) . y
S1 Pt1 2.336(2) 1_565 n
O1 N1 1.385(7) . y
N1 C7 1.275(9) . y
C1 C6 1.37(1) . y
C1 C2 1.41(1) . y
C2 C3 1.409(9) . y
C2 C7 1.46(1) . y
C3 C4 1.40(1) . y
C4 C5 1.39(1) . y
C5 C6 1.40(1) . y
C7 C8 1.51(1) . y
C10 S1 1.788(8) 1_545 n
